data_4327877
loop_
_publ_author_name
'KimNgan T. Hua'
'Jide Xu'
'Eliseo E. Quiroz'
'Sabrina Lopez'
'Andrew J. Ingram'
'Victoria Anne Johnson'
'Angela R. Tisch'
'Ana de Bettencourt-Dias'
'Daniel A. Straus'
'Gilles Muller'

_publ_section_title
;
 Structural and Photophysical Properties of Visible- and Near-IR-Emitting
 Tris Lanthanide(III) Complexes Formed with the Enantiomers of
 N,N'-Bis(1-phenylethyl)-2,6-pyridinedicarboxamide
;
_journal_name_full 'Inorganic Chemistry'
_journal_page_first 647
_journal_page_last 660
_journal_paper_doi 10.1021/ic202094p
_journal_volume 51
_journal_year 2012
_chemical_absolute_configuration syn
_chemical_formula_sum 'C70.88 H76.5 Cl3 Gd N9 O7.88'
_chemical_formula_weight 1444.01
_chemical_name_systematic
;
 ?
;
_space_group_IT_number 197
_symmetry_cell_setting cubic
_symmetry_space_group_name_Hall 'I 2 2 3'
_symmetry_space_group_name_H-M 'I 2 3'
_atom_sites_solution_hydrogens geom
_atom_sites_solution_primary direct
_atom_sites_solution_secondary difmap
_audit_creation_method SHELXL-97
_cell_angle_alpha 90.00
_cell_angle_beta 90.00
_cell_angle_gamma 90.00
_cell_formula_units_Z 8
_cell_length_a 25.955
_cell_length_b 25.955
_cell_length_c 25.955
_cell_measurement_reflns_used 9802
_cell_measurement_temperature 143(2)
_cell_measurement_theta_max 28.184
_cell_measurement_theta_min 2.219
_cell_volume 17484.898
_computing_cell_refinement 'Bruker APEX2 v. 2009.1'
_computing_data_collection 'Bruker APEX2 v. 2009.1'
_computing_data_reduction 'Bruker APEX2 v. 2009.1'
_computing_molecular_graphics DIAMOND
_computing_publication_material CIFTAB
_computing_structure_refinement 'SHELXL-97 (Sheldrick, 2008)'
_computing_structure_solution 'SHELXS-97 (Sheldrick, 2008)'
_diffrn_ambient_temperature 143(2)
_diffrn_detector_area_resol_mean 8.366
_diffrn_measured_fraction_theta_full 0.976
_diffrn_measured_fraction_theta_max 0.976
_diffrn_measurement_device_type 'Bruker APEX-I CCD'
_diffrn_measurement_method '\f and \w scans'
_diffrn_radiation_monochromator graphite
_diffrn_radiation_source 'fine-focus sealed tube'
_diffrn_radiation_type MoK\a
_diffrn_radiation_wavelength 0.71073
_diffrn_reflns_av_R_equivalents 0.0420
_diffrn_reflns_av_sigmaI/netI 0.0276
_diffrn_reflns_limit_h_max 34
_diffrn_reflns_limit_h_min -34
_diffrn_reflns_limit_k_max 31
_diffrn_reflns_limit_k_min -32
_diffrn_reflns_limit_l_max 30
_diffrn_reflns_limit_l_min -33
_diffrn_reflns_number 82880
_diffrn_reflns_theta_full 28.26
_diffrn_reflns_theta_max 28.26
_diffrn_reflns_theta_min 1.11
_exptl_absorpt_coefficient_mu 0.898
_exptl_absorpt_correction_T_max 0.7457
_exptl_absorpt_correction_T_min 0.6275
_exptl_absorpt_correction_type multi-scan
_exptl_absorpt_process_details SADABS
_exptl_crystal_colour colorless
_exptl_crystal_density_diffrn 1.097
_exptl_crystal_description Rhombic
_exptl_crystal_F_000 5942
_exptl_crystal_size_max 0.25
_exptl_crystal_size_mid 0.20
_exptl_crystal_size_min 0.15
_platon_squeeze_details
;
;
_refine_diff_density_max 1.045
_refine_diff_density_min -0.390
_refine_diff_density_rms 0.067
_refine_ls_abs_structure_details 'Flack H D (1983), Acta Cryst. A39, 876-881'
_refine_ls_abs_structure_Flack -0.032(8)
_refine_ls_extinction_method none
_refine_ls_goodness_of_fit_ref 1.095
_refine_ls_hydrogen_treatment constr
_refine_ls_matrix_type full
_refine_ls_number_parameters 275
_refine_ls_number_reflns 7003
_refine_ls_number_restraints 36
_refine_ls_restrained_S_all 1.095
_refine_ls_R_factor_all 0.0340
_refine_ls_R_factor_gt 0.0310
_refine_ls_shift/su_max 0.001
_refine_ls_shift/su_mean 0.000
_refine_ls_structure_factor_coef Fsqd
_refine_ls_weighting_details 'calc w=1/[\s^2^(Fo^2^)+(0.0442P)^2^+11.8087P] where P=(Fo^2^+2Fc^2^)/3'
_refine_ls_weighting_scheme calc
_refine_ls_wR_factor_gt 0.0787
_refine_ls_wR_factor_ref 0.0805
_reflns_number_gt 6563
_reflns_number_total 7003
_reflns_threshold_expression >2sigma(I)
_cod_data_source_file ic202094p_si_002_5.cif
_cod_data_source_block GdSS
_cod_original_cell_volume 17484.9
_cod_original_formula_sum 'C70.88 H76.50 Cl3 Gd N9 O7.88'
_cod_database_code 4327877

loop_
_symmetry_equiv_pos_as_xyz
'x, y, z'
'-x, -y, z'
'x, -y, -z'
'-x, y, -z'
'z, x, y'
'y, z, x'
'-z, -x, y'
'-y, z, -x'
'z, -x, -y'
'-y, -z, x'
'-z, x, -y'
'y, -z, -x'
'x+1/2, y+1/2, z+1/2'
'-x+1/2, -y+1/2, z+1/2'
'x+1/2, -y+1/2, -z+1/2'
'-x+1/2, y+1/2, -z+1/2'
'z+1/2, x+1/2, y+1/2'
'y+1/2, z+1/2, x+1/2'
'-z+1/2, -x+1/2, y+1/2'
'-y+1/2, z+1/2, -x+1/2'
'z+1/2, -x+1/2, -y+1/2'
'-y+1/2, -z+1/2, x+1/2'
'-z+1/2, x+1/2, -y+1/2'
'y+1/2, -z+1/2, -x+1/2'

loop_
_atom_site_label
_atom_site_type_symbol
_atom_site_fract_x
_atom_site_fract_y
_atom_site_fract_z
_atom_site_U_iso_or_equiv
_atom_site_adp_type
_atom_site_occupancy
_atom_site_symmetry_multiplicity
_atom_site_calc_flag
_atom_site_refinement_flags
_atom_site_disorder_assembly
_atom_site_disorder_group
C1 C 0.31339(14) 0.18543(13) 0.03537(13) 0.0461(8) Uani 1 1 d D . .
H1 H 0.2970 0.1536 0.0345 0.055 Uiso 1 1 calc R . .
C2 C 0.36653(14) 0.18815(16) 0.03345(14) 0.0545(9) Uani 1 1 d D . .
H2 H 0.3856 0.1579 0.0311 0.065 Uiso 1 1 calc R . .
C3 C 0.39175(14) 0.23499(18) 0.03499(14) 0.0576(9) Uani 1 1 d D . .
H3 H 0.4275 0.2363 0.0336 0.069 Uiso 1 1 calc R . .
C4 C 0.36335(14) 0.27981(14) 0.03867(15) 0.0527(9) Uani 1 1 d D . .
H4 H 0.3800 0.3115 0.0404 0.063 Uiso 1 1 calc R . .
C5 C 0.31015(13) 0.27743(13) 0.03972(13) 0.0457(8) Uani 1 1 d D . .
H5 H 0.2912 0.3078 0.0412 0.055 Uiso 1 1 calc R . .
C6 C 0.28433(11) 0.23047(12) 0.03853(10) 0.0339(6) Uani 1 1 d D . .
C7 C 0.22596(12) 0.22705(11) 0.03848(10) 0.0340(6) Uani 1 1 d . . .
H7 H 0.2159 0.1954 0.0565 0.041 Uiso 1 1 calc R . .
C8 C 0.20414(14) 0.22494(13) -0.01620(11) 0.0463(8) Uani 1 1 d . . .
H8A H 0.1673 0.2225 -0.0147 0.069 Uiso 1 1 calc R . .
H8B H 0.2177 0.1954 -0.0338 0.069 Uiso 1 1 calc R . .
H8C H 0.2137 0.2556 -0.0345 0.069 Uiso 1 1 calc R . .
C9 C 0.20287(9) 0.27182(10) 0.11726(9) 0.0266(5) Uani 1 1 d . . .
C10 C 0.18604(10) 0.31926(10) 0.14573(10) 0.0256(5) Uani 1 1 d . . .
C11 C 0.16859(11) 0.36498(11) 0.12382(11) 0.0321(6) Uani 1 1 d . . .
H11 H 0.1641 0.3678 0.0884 0.039 Uiso 1 1 calc R . .
C12 C 0.15801(12) 0.40639(11) 0.15635(11) 0.0364(6) Uani 1 1 d . . .
H12 H 0.1472 0.4377 0.1426 0.044 Uiso 1 1 calc R . .
C13 C 0.16357(12) 0.40085(11) 0.20894(11) 0.0334(6) Uani 1 1 d . . .
H13 H 0.1560 0.4279 0.2311 0.040 Uiso 1 1 calc R . .
C14 C 0.18065(9) 0.35412(9) 0.22790(10) 0.0253(5) Uani 1 1 d . . .
C15 C 0.19005(10) 0.34101(10) 0.28370(10) 0.0262(5) Uani 1 1 d . . .
C16 C 0.18021(14) 0.36164(12) 0.37549(11) 0.0419(7) Uani 1 1 d . . .
H16 H 0.1998 0.3294 0.3776 0.050 Uiso 1 1 calc R A 1
C17 C 0.21342(14) 0.40277(17) 0.40214(13) 0.0535(9) Uani 1 1 d . B .
H17A H 0.2167 0.3946 0.4381 0.080 Uiso 1 1 calc R . .
H17B H 0.1974 0.4359 0.3984 0.080 Uiso 1 1 calc R . .
H17C H 0.2470 0.4035 0.3866 0.080 Uiso 1 1 calc R . .
C18 C 0.1337(3) 0.3517(3) 0.3976(3) 0.0303(18) Uiso 0.496(9) 1 d PD B 1
C19 C 0.1170(3) 0.3014(2) 0.4012(2) 0.0379(16) Uiso 0.496(9) 1 d PD B 1
H19 H 0.1398 0.2752 0.3925 0.045 Uiso 0.496(9) 1 calc PR B 1
C20 C 0.0680(3) 0.2880(3) 0.4170(3) 0.0457(19) Uiso 0.496(9) 1 d PD B 1
H20 H 0.0589 0.2534 0.4196 0.055 Uiso 0.496(9) 1 calc PR B 1
C21 C 0.0329(3) 0.3251(3) 0.4288(3) 0.0401(18) Uiso 0.496(9) 1 d PD B 1
H21 H -0.0006 0.3161 0.4376 0.048 Uiso 0.496(9) 1 calc PR B 1
C22 C 0.0476(3) 0.3767(3) 0.4275(3) 0.057(2) Uiso 0.496(9) 1 d PD B 1
H22 H 0.0250 0.4022 0.4386 0.068 Uiso 0.496(9) 1 calc PR B 1
C23 C 0.0958(3) 0.3896(4) 0.4095(4) 0.048(2) Uiso 0.496(9) 1 d PD B 1
H23 H 0.1039 0.4242 0.4050 0.057 Uiso 0.496(9) 1 calc PR B 1
C18B C 0.1211(3) 0.3577(2) 0.3979(3) 0.0288(18) Uiso 0.504(9) 1 d PD B 2
C19B C 0.0949(3) 0.3115(2) 0.4005(2) 0.0353(16) Uiso 0.504(9) 1 d PD B 2
H19B H 0.1110 0.2817 0.3886 0.042 Uiso 0.504(9) 1 calc PR B 2
C20B C 0.0458(3) 0.3080(3) 0.4201(3) 0.0390(18) Uiso 0.504(9) 1 d PD B 2
H20B H 0.0277 0.2771 0.4196 0.047 Uiso 0.504(9) 1 calc PR B 2
C21B C 0.0248(3) 0.3514(3) 0.4401(3) 0.0431(18) Uiso 0.504(9) 1 d PD B 2
H21B H -0.0081 0.3495 0.4542 0.052 Uiso 0.504(9) 1 calc PR B 2
C22B C 0.0504(3) 0.3995(3) 0.4406(3) 0.051(2) Uiso 0.504(9) 1 d PD B 2
H22B H 0.0345 0.4287 0.4540 0.061 Uiso 0.504(9) 1 calc PR B 2
C23B C 0.1004(3) 0.4018(3) 0.4203(3) 0.0364(17) Uiso 0.504(9) 1 d PD B 2
H23B H 0.1194 0.4322 0.4219 0.044 Uiso 0.504(9) 1 calc PR B 2
N1 N 0.20299(9) 0.27156(9) 0.06622(8) 0.0312(5) Uani 1 1 d . . .
H1A H 0.1899 0.2969 0.0493 0.037 Uiso 1 1 calc R . .
N2 N 0.19194(8) 0.31425(8) 0.19693(8) 0.0251(4) Uani 1 1 d . . .
N3 N 0.17539(11) 0.37350(9) 0.31984(9) 0.0383(6) Uani 1 1 d . B .
H3A H 0.1626 0.4027 0.3108 0.046 Uiso 1 1 calc R . .
O1 O 0.21729(7) 0.23376(8) 0.14298(6) 0.0289(4) Uani 1 1 d . . .
O2 O 0.21083(8) 0.29872(7) 0.29411(7) 0.0306(4) Uani 1 1 d . . .
Gd1 Gd 0.233106(5) 0.233106(5) 0.233106(5) 0.02358(6) Uani 1 3 d S . .
Cl1 Cl -0.01128(2) 0.18703(3) 0.36559(3) 0.03796(16) Uani 1 1 d . . .
C1S C 0.0278(2) 0.1292(3) 0.4584(2) 0.0431(15) Uani 0.50 1 d P . .
H1S1 H 0.0435 0.1536 0.4354 0.065 Uiso 0.50 1 calc PR . .
H1S2 H 0.0039 0.1081 0.4396 0.065 Uiso 0.50 1 calc PR . .
H1S3 H 0.0540 0.1078 0.4733 0.065 Uiso 0.50 1 calc PR . .
O1S O 0.0000 0.1573(3) 0.5000 0.153(3) Uiso 1 2 d S . .
O2S O 0.3380(4) 0.3380(4) 0.3380(4) 0.081(4) Uiso 0.38 3 d SP . .
C2S C 0.3628(9) 0.3628(9) 0.3628(9) 0.124(11) Uiso 0.38 3 d SP . .

loop_
_atom_site_aniso_label
_atom_site_aniso_U_11
_atom_site_aniso_U_22
_atom_site_aniso_U_33
_atom_site_aniso_U_23
_atom_site_aniso_U_13
_atom_site_aniso_U_12
C1 0.056(2) 0.0376(16) 0.0450(18) -0.0049(14) -0.0016(15) 0.0114(15)
C2 0.051(2) 0.062(2) 0.050(2) -0.0061(17) -0.0011(16) 0.0240(19)
C3 0.0441(18) 0.083(3) 0.0457(18) -0.003(2) 0.0012(14) 0.013(2)
C4 0.050(2) 0.053(2) 0.054(2) -0.0058(16) 0.0067(16) 0.0004(16)
C5 0.0469(18) 0.0415(19) 0.0486(18) -0.0024(14) 0.0062(15) 0.0083(14)
C6 0.0428(14) 0.0354(13) 0.0234(11) -0.0020(12) 0.0023(10) 0.0097(13)
C7 0.0475(16) 0.0285(13) 0.0258(11) -0.0029(10) 0.0008(11) 0.0098(13)
C8 0.060(2) 0.0472(19) 0.0316(15) -0.0089(13) -0.0063(14) 0.0063(16)
C9 0.0266(11) 0.0298(12) 0.0233(11) 0.0006(10) 0.0009(9) 0.0026(11)
C10 0.0247(12) 0.0280(12) 0.0239(12) 0.0017(10) 0.0024(9) 0.0025(10)
C11 0.0347(14) 0.0326(14) 0.0290(13) 0.0059(11) 0.0007(11) 0.0097(11)
C12 0.0471(17) 0.0310(14) 0.0311(14) 0.0055(11) 0.0044(13) 0.0104(12)
C13 0.0409(15) 0.0266(13) 0.0328(14) -0.0013(11) 0.0036(12) 0.0086(11)
C14 0.0221(10) 0.0252(11) 0.0286(13) 0.0000(10) 0.0014(10) 0.0042(9)
C15 0.0261(12) 0.0253(12) 0.0271(12) 0.0005(9) 0.0023(10) 0.0038(10)
C16 0.066(2) 0.0390(16) 0.0209(13) -0.0016(12) 0.0048(13) 0.0192(15)
C17 0.0444(18) 0.084(3) 0.0317(16) 0.0020(16) 0.0010(14) -0.0030(18)
N1 0.0389(12) 0.0315(11) 0.0231(10) -0.0009(9) 0.0006(9) 0.0087(10)
N2 0.0248(10) 0.0253(10) 0.0252(10) 0.0013(8) 0.0038(9) 0.0029(8)
N3 0.0588(16) 0.0286(12) 0.0274(12) 0.0034(10) 0.0041(11) 0.0150(11)
O1 0.0357(9) 0.0280(8) 0.0230(8) 0.0040(8) -0.0010(7) 0.0068(8)
O2 0.0421(11) 0.0254(9) 0.0243(9) 0.0011(7) 0.0035(8) 0.0084(8)
Gd1 0.02358(6) 0.02358(6) 0.02358(6) 0.00337(5) 0.00337(5) 0.00337(5)
Cl1 0.0237(3) 0.0515(4) 0.0386(4) 0.0089(3) 0.0010(3) -0.0002(3)
C1S 0.042(3) 0.056(4) 0.031(3) 0.003(3) -0.002(2) 0.015(3)

loop_
_atom_type_symbol
_atom_type_description
_atom_type_scat_dispersion_real
_atom_type_scat_dispersion_imag
_atom_type_scat_source
C C 0.0033 0.0016 'International Tables Vol C Tables 4.2.6.8 and 6.1.1.4'
H H 0.0000 0.0000 'International Tables Vol C Tables 4.2.6.8 and 6.1.1.4'
N N 0.0061 0.0033 'International Tables Vol C Tables 4.2.6.8 and 6.1.1.4'
O O 0.0106 0.0060 'International Tables Vol C Tables 4.2.6.8 and 6.1.1.4'
Cl Cl 0.1484 0.1585 'International Tables Vol C Tables 4.2.6.8 and 6.1.1.4'
Gd Gd -0.1653 3.9035 'International Tables Vol C Tables 4.2.6.8 and 6.1.1.4'

loop_
_geom_angle_atom_site_label_1
_geom_angle_atom_site_label_2
_geom_angle_atom_site_label_3
_geom_angle
_geom_angle_site_symmetry_1
_geom_angle_site_symmetry_3
C2 C1 C6 120.0(3) . .
C3 C2 C1 121.1(3) . .
C4 C3 C2 119.4(3) . .
C3 C4 C5 119.8(4) . .
C4 C5 C6 121.3(3) . .
C5 C6 C1 118.4(3) . .
C5 C6 C7 122.1(3) . .
C1 C6 C7 119.4(3) . .
N1 C7 C6 110.8(2) . .
N1 C7 C8 109.2(2) . .
C6 C7 C8 111.9(2) . .
O1 C9 N1 122.0(2) . .
O1 C9 C10 118.2(2) . .
N1 C9 C10 119.8(2) . .
N2 C10 C11 121.6(2) . .
N2 C10 C9 112.0(2) . .
C11 C10 C9 126.4(2) . .
C10 C11 C12 118.3(2) . .
C13 C12 C11 119.9(3) . .
C12 C13 C14 118.5(3) . .
N2 C14 C13 122.2(2) . .
N2 C14 C15 111.5(2) . .
C13 C14 C15 126.3(2) . .
O2 C15 N3 122.1(2) . .
O2 C15 C14 118.3(2) . .
N3 C15 C14 119.5(2) . .
C18 C16 N3 112.1(4) . .
C18 C16 C17 116.0(4) . .
N3 C16 C17 110.0(3) . .
C18 C16 C18B 8.7(4) . .
N3 C16 C18B 106.2(3) . .
C17 C16 C18B 114.1(3) . .
C16 C18 C19 119.1(6) . .
C16 C18 C23 124.9(6) . .
C19 C18 C23 114.9(7) . .
C18 C19 C20 123.2(7) . .
C21 C20 C19 120.4(7) . .
C20 C21 C22 119.5(7) . .
C23 C22 C21 119.5(8) . .
C22 C23 C18 122.2(8) . .
C19B C18B C23B 120.3(7) . .
C19B C18B C16 122.0(6) . .
C23B C18B C16 117.2(5) . .
C20B C19B C18B 122.0(7) . .
C21B C20B C19B 117.3(6) . .
C20B C21B C22B 123.3(6) . .
C23B C22B C21B 118.0(7) . .
C18B C23B C22B 118.6(7) . .
C9 N1 C7 119.3(2) . .
C14 N2 C10 119.5(2) . .
C14 N2 Gd1 120.61(16) . .
C10 N2 Gd1 119.57(16) . .
C15 N3 C16 122.4(2) . .
C9 O1 Gd1 125.70(16) . .
C15 O2 Gd1 125.74(16) . .
O1 Gd1 O1 80.68(7) 6 .
O1 Gd1 O1 80.68(7) 6 5
O1 Gd1 O1 80.68(7) . 5
O1 Gd1 O2 127.16(6) 6 6
O1 Gd1 O2 83.14(7) . 6
O1 Gd1 O2 144.68(6) 5 6
O1 Gd1 O2 83.14(7) 6 5
O1 Gd1 O2 144.68(6) . 5
O1 Gd1 O2 127.16(6) 5 5
O2 Gd1 O2 82.02(8) 6 5
O1 Gd1 O2 144.68(6) 6 .
O1 Gd1 O2 127.16(6) . .
O1 Gd1 O2 83.14(7) 5 .
O2 Gd1 O2 82.02(8) 6 .
O2 Gd1 O2 82.02(8) 5 .
O1 Gd1 N2 63.74(7) 6 6
O1 Gd1 N2 74.44(6) . 6
O1 Gd1 N2 139.06(7) 5 6
O2 Gd1 N2 63.50(6) 6 6
O2 Gd1 N2 70.25(7) 5 6
O2 Gd1 N2 137.76(7) . 6
O1 Gd1 N2 139.06(7) 6 .
O1 Gd1 N2 63.74(7) . .
O1 Gd1 N2 74.44(6) 5 .
O2 Gd1 N2 70.25(7) 6 .
O2 Gd1 N2 137.76(7) 5 .
O2 Gd1 N2 63.50(6) . .
N2 Gd1 N2 119.950(4) 6 .
O1 Gd1 N2 74.44(6) 6 5
O1 Gd1 N2 139.06(7) . 5
O1 Gd1 N2 63.74(7) 5 5
O2 Gd1 N2 137.76(7) 6 5
O2 Gd1 N2 63.50(6) 5 5
O2 Gd1 N2 70.25(7) . 5
N2 Gd1 N2 119.950(4) 6 5
N2 Gd1 N2 119.950(4) . 5
C1S O1S C1S 121.4(8) . 4_556

loop_
_geom_bond_atom_site_label_1
_geom_bond_atom_site_label_2
_geom_bond_distance
_geom_bond_site_symmetry_2
C1 C2 1.382(5) .
C1 C6 1.394(4) .
C2 C3 1.381(6) .
C3 C4 1.381(5) .
C4 C5 1.382(5) .
C5 C6 1.391(4) .
C6 C7 1.518(4) .
C7 N1 1.486(3) .
C7 C8 1.529(4) .
C9 O1 1.249(3) .
C9 N1 1.325(3) .
C9 C10 1.501(4) .
C10 N2 1.344(3) .
C10 C11 1.392(4) .
C11 C12 1.394(4) .
C12 C13 1.380(4) .
C13 C14 1.382(4) .
C14 N2 1.343(3) .
C14 C15 1.508(4) .
C15 O2 1.253(3) .
C15 N3 1.318(4) .
C16 C18 1.361(8) .
C16 N3 1.482(4) .
C16 C17 1.537(5) .
C16 C18B 1.644(8) .
C18 C19 1.380(8) .
C18 C23 1.425(9) .
C19 C20 1.381(9) .
C20 C21 1.359(9) .
C21 C22 1.393(10) .
C22 C23 1.377(9) .
C18B C19B 1.380(8) .
C18B C23B 1.393(9) .
C19B C20B 1.377(9) .
C20B C21B 1.356(9) .
C21B C22B 1.412(9) .
C22B C23B 1.402(8) .
N2 Gd1 2.541(2) .
O1 Gd1 2.3751(16) .
O2 Gd1 2.3962(18) .
Gd1 O1 2.3751(16) 6
Gd1 O1 2.3751(16) 5
Gd1 O2 2.3962(18) 6
Gd1 O2 2.3962(18) 5
Gd1 N2 2.541(2) 6
Gd1 N2 2.541(2) 5
C1S O1S 1.490(7) .
O1S C1S 1.490(7) 4_556
O2S C2S 1.12(4) .

loop_
_platon_squeeze_void_nr
_platon_squeeze_void_average_x
_platon_squeeze_void_average_y
_platon_squeeze_void_average_z
_platon_squeeze_void_volume
_platon_squeeze_void_count_electrons
_platon_squeeze_void_content
1 0.000 0.000 0.000 2134 813 ' '
2 0.000 0.000 0.500 6 5 ' '
3 0.000 0.500 0.000 6 5 ' '
4 0.000 0.500 0.500 7 5 ' '
5 0.500 0.500 0.500 2133 813 ' '
6 0.500 0.000 0.000 7 5 ' '
7 0.500 0.000 0.500 6 5 ' '
8 0.500 0.500 0.000 6 5 ' '
